data_7217823
loop_
_publ_author_name
'Singh, Ajai kumar'
'Kumar, Umesh'
'Dubey, Pooja'
'Singh, Ved Vati'
'Prakash, Om'

_publ_section_title
;
 Sterically hindered selenoether ligands: palladium(II) complexes as
 catalytic activators for Suzuki-Miyaura coupling
;
_journal_name_full 'RSC Advances'
_journal_paper_doi 10.1039/C4RA06313A
_journal_year 2014
_chemical_formula_moiety 'C30 H38 Cl2 N O Pd Se, C2 H3 N'
_chemical_formula_sum 'C32 H41 Cl2 N2 O Pd Se'
_chemical_formula_weight 725.93
_chemical_name_systematic
; 
 ? 
;
_space_group_IT_number 14
_symmetry_cell_setting monoclinic
_symmetry_space_group_name_Hall '-P 2ybc'
_symmetry_space_group_name_H-M 'P 1 21/c 1'
_atom_sites_solution_hydrogens geom
_atom_sites_solution_primary direct
_atom_sites_solution_secondary difmap
_audit_creation_method SHELXL-97
_cell_angle_alpha 90.00
_cell_angle_beta 97.856(4)
_cell_angle_gamma 90.00
_cell_formula_units_Z 4
_cell_length_a 12.3315(5)
_cell_length_b 10.4554(4)
_cell_length_c 26.1643(10)
_cell_measurement_temperature 298(2)
_cell_volume 3341.7(2)
_computing_cell_refinement 'Bruker FRAMBO'
_computing_data_collection 'Bruker FRAMBO'
_computing_data_reduction 'Bruker SAINT'
_computing_molecular_graphics 'Bruker SHELXTL'
_computing_publication_material 'Bruker SHELXTL'
_computing_structure_refinement 'SHELXL-97 (Sheldrick, 1997)'
_computing_structure_solution 'SHELXS-97 (Sheldrick, 1990)'
_diffrn_ambient_temperature 298(2)
_diffrn_measured_fraction_theta_full 0.998
_diffrn_measured_fraction_theta_max 0.998
_diffrn_measurement_device_type 'multiwire proportional'
_diffrn_measurement_method 'phi and omega scans'
_diffrn_radiation_monochromator graphite
_diffrn_radiation_source 'fine-focus sealed tube'
_diffrn_radiation_type MoK\a
_diffrn_radiation_wavelength 0.71073
_diffrn_reflns_av_R_equivalents 0.0435
_diffrn_reflns_av_sigmaI/netI 0.0239
_diffrn_reflns_limit_h_max 14
_diffrn_reflns_limit_h_min -14
_diffrn_reflns_limit_k_max 12
_diffrn_reflns_limit_k_min -12
_diffrn_reflns_limit_l_max 31
_diffrn_reflns_limit_l_min -31
_diffrn_reflns_number 41621
_diffrn_reflns_theta_full 25.00
_diffrn_reflns_theta_max 25.00
_diffrn_reflns_theta_min 3.06
_exptl_absorpt_coefficient_mu 1.830
_exptl_absorpt_correction_T_max 0.806
_exptl_absorpt_correction_T_min 0.708
_exptl_absorpt_correction_type multi-scan
_exptl_absorpt_process_details '(SADABS; Sheldrick, 1996)'
_exptl_crystal_colour orange
_exptl_crystal_density_diffrn 1.443
_exptl_crystal_density_meas 1.443
_exptl_crystal_density_method 'not measured'
_exptl_crystal_description block
_exptl_crystal_F_000 1476.0
_exptl_crystal_size_max 0.22
_exptl_crystal_size_mid 0.16
_exptl_crystal_size_min 0.12
_refine_diff_density_max 0.659
_refine_diff_density_min -0.659
_refine_diff_density_rms 0.080
_refine_ls_extinction_method none
_refine_ls_goodness_of_fit_ref 1.216
_refine_ls_hydrogen_treatment mixed
_refine_ls_matrix_type full
_refine_ls_number_parameters 359
_refine_ls_number_reflns 5885
_refine_ls_number_restraints 0
_refine_ls_restrained_S_all 1.216
_refine_ls_R_factor_all 0.0407
_refine_ls_R_factor_gt 0.0357
_refine_ls_shift/su_max 0.002
_refine_ls_shift/su_mean 0.000
_refine_ls_structure_factor_coef Fsqd
_refine_ls_weighting_details 'calc w=1/[\s^2^(Fo^2^)+(0.0271P)^2^+4.1838P] where P=(Fo^2^+2Fc^2^)/3'
_refine_ls_weighting_scheme calc
_refine_ls_wR_factor_gt 0.0818
_refine_ls_wR_factor_ref 0.0840
_reflns_number_gt 5337
_reflns_number_total 5885
_reflns_threshold_expression >2sigma(I)
_cod_data_source_file c4ra06313a2.cif
_cod_data_source_block pd-pse
_cod_depositor_comments
;
The following automatic conversions were performed:

'_symmetry_cell_setting' value 'Monoclinic' changed to 'monoclinic'
according to
/usr/data/users/saulius/crontab/automatic-downloads/rss-feeds/RSC/lib/dictionaries/cif_core.dic
dictionary named 'cif_core.dic' version 2.4.2 from 2011-04-26.

Automatic conversion script
Id: cif_fix_values 2281 2013-09-26 08:29:07Z andrius 
;
_cod_original_sg_symbol_H-M P2(1)/c
_cod_database_code 7217823

loop_
_symmetry_equiv_pos_as_xyz
'x, y, z'
'-x, y+1/2, -z+1/2'
'-x, -y, -z'
'x, -y-1/2, z-1/2'

loop_
_atom_site_label
_atom_site_type_symbol
_atom_site_fract_x
_atom_site_fract_y
_atom_site_fract_z
_atom_site_U_iso_or_equiv
_atom_site_adp_type
_atom_site_occupancy
_atom_site_symmetry_multiplicity
_atom_site_calc_flag
_atom_site_refinement_flags
C1 C 0.8636(3) 0.2251(4) 1.06626(15) 0.0455(9) Uani 1 1 d .
H1 H 0.8011 0.2594 1.0472 0.055 Uiso 1 1 calc R
C2 C 0.9468(4) 0.3040(4) 1.08702(16) 0.0537(10) Uani 1 1 d .
H2 H 0.9409 0.3918 1.0817 0.064 Uiso 1 1 calc R
C3 C 1.0391(4) 0.2545(5) 1.11573(17) 0.0587(12) Uani 1 1 d .
H3 H 1.0953 0.3086 1.1297 0.070 Uiso 1 1 calc R
C4 C 1.0476(3) 0.1244(5) 1.12367(17) 0.0597(12) Uani 1 1 d .
H4 H 1.1101 0.0909 1.1430 0.072 Uiso 1 1 calc R
C5 C 0.9646(3) 0.0432(4) 1.10322(15) 0.0467(10) Uani 1 1 d .
H5 H 0.9701 -0.0444 1.1091 0.056 Uiso 1 1 calc R
C6 C 0.8727(3) 0.0948(3) 1.07369(14) 0.0371(8) Uani 1 1 d .
C7 C 0.8063(3) -0.0417(4) 0.97556(15) 0.0489(10) Uani 1 1 d .
H7A H 0.8531 0.0293 0.9689 0.059 Uiso 1 1 calc R
H7B H 0.8471 -0.1205 0.9736 0.059 Uiso 1 1 calc R
C8 C 0.7047(3) -0.0431(4) 0.93606(14) 0.0438(9) Uani 1 1 d .
H8A H 0.7259 -0.0463 0.9017 0.053 Uiso 1 1 calc R
H8B H 0.6624 -0.1193 0.9408 0.053 Uiso 1 1 calc R
C9 C 0.6773(3) 0.1896(3) 0.91655(13) 0.0370(8) Uani 1 1 d .
H9A H 0.7557 0.1962 0.9269 0.044 Uiso 1 1 calc R
H9B H 0.6433 0.2648 0.9291 0.044 Uiso 1 1 calc R
C10 C 0.6538(3) 0.1858(3) 0.85837(12) 0.0339(8) Uani 1 1 d .
C11 C 0.5454(3) 0.1793(3) 0.83551(13) 0.0384(8) Uani 1 1 d .
H11 H 0.4902 0.1796 0.8564 0.046 Uiso 1 1 calc R
C12 C 0.5174(3) 0.1725(4) 0.78269(14) 0.0394(8) Uani 1 1 d .
C13 C 0.6038(3) 0.1680(4) 0.75352(13) 0.0401(8) Uani 1 1 d .
H13 H 0.5864 0.1601 0.7179 0.048 Uiso 1 1 calc R
C14 C 0.7137(3) 0.1744(3) 0.77355(13) 0.0357(8) Uani 1 1 d .
C15 C 0.7371(3) 0.1886(3) 0.82735(12) 0.0325(7) Uani 1 1 d .
C16 C 0.8685(3) 0.3362(3) 0.86585(15) 0.0413(9) Uani 1 1 d .
H16A H 0.8142 0.3684 0.8862 0.050 Uiso 1 1 calc R
H16B H 0.8661 0.3887 0.8351 0.050 Uiso 1 1 calc R
C17 C 0.9798(3) 0.3433(3) 0.89658(13) 0.0350(8) Uani 1 1 d .
C18 C 0.9912(3) 0.3558(4) 0.94940(15) 0.0435(9) Uani 1 1 d .
H18 H 0.9290 0.3572 0.9659 0.052 Uiso 1 1 calc R
C19 C 1.0934(3) 0.3664(4) 0.97830(16) 0.0517(10) Uani 1 1 d .
H19 H 1.0994 0.3748 1.0140 0.062 Uiso 1 1 calc R
C20 C 1.1857(3) 0.3646(4) 0.95470(18) 0.0548(11) Uani 1 1 d .
H20 H 1.2544 0.3733 0.9740 0.066 Uiso 1 1 calc R
C21 C 1.1756(3) 0.3498(4) 0.90222(18) 0.0560(11) Uani 1 1 d .
H21 H 1.2380 0.3467 0.8859 0.067 Uiso 1 1 calc R
C22 C 1.0737(3) 0.3396(4) 0.87336(16) 0.0490(10) Uani 1 1 d .
H22 H 1.0682 0.3301 0.8378 0.059 Uiso 1 1 calc R
C23 C 0.8028(3) 0.1654(4) 0.73725(14) 0.0467(9) Uani 1 1 d .
C24 C 0.7539(4) 0.1153(5) 0.68382(17) 0.0720(14) Uani 1 1 d .
H24A H 0.7068 0.1792 0.6663 0.108 Uiso 1 1 calc R
H24B H 0.7124 0.0390 0.6878 0.108 Uiso 1 1 calc R
H24C H 0.8119 0.0962 0.6640 0.108 Uiso 1 1 calc R
C25 C 0.8508(5) 0.2958(5) 0.7292(2) 0.098(2) Uani 1 1 d .
H25A H 0.8873 0.3274 0.7615 0.147 Uiso 1 1 calc R
H25B H 0.7932 0.3537 0.7161 0.147 Uiso 1 1 calc R
H25C H 0.9023 0.2892 0.7049 0.147 Uiso 1 1 calc R
C26 C 0.8904(5) 0.0687(6) 0.7575(2) 0.096(2) Uani 1 1 d .
H26A H 0.9404 0.0580 0.7327 0.143 Uiso 1 1 calc R
H26B H 0.8566 -0.0119 0.7631 0.143 Uiso 1 1 calc R
H26C H 0.9295 0.0988 0.7895 0.143 Uiso 1 1 calc R
C27 C 0.3988(3) 0.1676(4) 0.75579(16) 0.0499(10) Uani 1 1 d .
C28 C 0.3782(4) 0.0373(5) 0.7295(2) 0.0830(16) Uani 1 1 d .
H28A H 0.3888 -0.0292 0.7550 0.124 Uiso 1 1 calc R
H28B H 0.4283 0.0254 0.7049 0.124 Uiso 1 1 calc R
H28C H 0.3044 0.0339 0.7121 0.124 Uiso 1 1 calc R
C29 C 0.3166(4) 0.1836(7) 0.7937(2) 0.0903(19) Uani 1 1 d .
H29A H 0.3247 0.1146 0.8181 0.135 Uiso 1 1 calc R
H29B H 0.2437 0.1829 0.7753 0.135 Uiso 1 1 calc R
H29C H 0.3295 0.2635 0.8116 0.135 Uiso 1 1 calc R
C30 C 0.3791(4) 0.2733(6) 0.7148(2) 0.0824(16) Uani 1 1 d .
H30A H 0.3060 0.2663 0.6969 0.124 Uiso 1 1 calc R
H30B H 0.4306 0.2642 0.6906 0.124 Uiso 1 1 calc R
H30C H 0.3885 0.3554 0.7312 0.124 Uiso 1 1 calc R
C31 C 0.4984(5) 0.4649(5) 0.0856(2) 0.0857(17) Uani 1 1 d .
H31A H 0.5131 0.5023 0.0537 0.128 Uiso 1 1 calc R
H31B H 0.5358 0.3845 0.0907 0.128 Uiso 1 1 calc R
H31C H 0.5236 0.5214 0.1136 0.128 Uiso 1 1 calc R
C32 C 0.3829(6) 0.4449(6) 0.0836(2) 0.0863(18) Uani 1 1 d .
Cl1 Cl 0.57576(8) 0.12273(10) 1.10015(3) 0.0466(2) Uani 1 1 d .
Cl2 Cl 0.45712(7) 0.22999(9) 0.98211(4) 0.0435(2) Uani 1 1 d .
N1 N 0.6353(2) 0.0725(3) 0.94053(10) 0.0326(6) Uani 1 1 d .
N2 N 0.2927(5) 0.4286(8) 0.0822(3) 0.142(3) Uani 1 1 d .
O1 O 0.84433(18) 0.2047(2) 0.85143(9) 0.0358(5) Uani 1 1 d .
Pd1 Pd 0.60563(2) 0.10315(2) 1.015394(9) 0.03016(9) Uani 1 1 d .
Se1 Se 0.76044(3) -0.02386(3) 1.044813(14) 0.03795(11) Uani 1 1 d .

loop_
_atom_site_aniso_label
_atom_site_aniso_U_11
_atom_site_aniso_U_22
_atom_site_aniso_U_33
_atom_site_aniso_U_23
_atom_site_aniso_U_13
_atom_site_aniso_U_12
C1 0.044(2) 0.041(2) 0.051(2) 0.0091(18) 0.0053(18) 0.0062(18)
C2 0.065(3) 0.045(2) 0.054(3) 0.001(2) 0.018(2) -0.007(2)
C3 0.049(2) 0.080(3) 0.049(2) -0.010(2) 0.014(2) -0.016(2)
C4 0.037(2) 0.094(4) 0.048(2) 0.005(2) 0.0052(19) 0.008(2)
C5 0.046(2) 0.054(2) 0.041(2) 0.0076(19) 0.0091(18) 0.0147(19)
C6 0.0365(19) 0.039(2) 0.0376(19) 0.0036(16) 0.0103(15) 0.0038(16)
C7 0.054(2) 0.048(2) 0.047(2) -0.0004(19) 0.0181(19) 0.0153(19)
C8 0.054(2) 0.044(2) 0.035(2) -0.0030(17) 0.0133(17) -0.0009(18)
C9 0.044(2) 0.039(2) 0.0298(18) 0.0024(15) 0.0093(15) -0.0093(16)
C10 0.044(2) 0.0331(18) 0.0255(17) 0.0028(14) 0.0074(15) -0.0039(15)
C11 0.039(2) 0.044(2) 0.0343(19) 0.0024(16) 0.0112(15) -0.0038(16)
C12 0.042(2) 0.040(2) 0.0364(19) -0.0010(16) 0.0039(16) 0.0005(16)
C13 0.049(2) 0.045(2) 0.0262(18) -0.0012(16) 0.0051(16) 0.0024(17)
C14 0.045(2) 0.0352(19) 0.0280(17) 0.0037(15) 0.0093(15) 0.0041(16)
C15 0.0400(19) 0.0280(17) 0.0299(17) 0.0044(14) 0.0063(15) -0.0006(14)
C16 0.043(2) 0.0316(19) 0.049(2) 0.0024(17) 0.0042(17) -0.0029(16)
C17 0.0404(19) 0.0266(17) 0.039(2) 0.0036(15) 0.0100(15) -0.0026(15)
C18 0.043(2) 0.045(2) 0.044(2) -0.0004(18) 0.0142(17) -0.0002(17)
C19 0.060(3) 0.053(2) 0.041(2) 0.0011(19) 0.0022(19) 0.008(2)
C20 0.042(2) 0.056(3) 0.065(3) 0.001(2) 0.000(2) 0.0087(19)
C21 0.040(2) 0.062(3) 0.069(3) 0.001(2) 0.021(2) 0.007(2)
C22 0.052(2) 0.054(2) 0.044(2) 0.0019(19) 0.0164(19) 0.000(2)
C23 0.050(2) 0.059(3) 0.034(2) 0.0018(18) 0.0144(17) 0.0105(19)
C24 0.080(3) 0.100(4) 0.040(2) -0.015(2) 0.023(2) 0.010(3)
C25 0.126(5) 0.088(4) 0.100(4) -0.015(3) 0.086(4) -0.037(4)
C26 0.091(4) 0.142(6) 0.058(3) 0.009(3) 0.027(3) 0.067(4)
C27 0.044(2) 0.058(3) 0.046(2) -0.003(2) -0.0010(18) -0.0030(19)
C28 0.062(3) 0.081(4) 0.101(4) -0.023(3) -0.007(3) -0.017(3)
C29 0.043(3) 0.157(6) 0.070(3) -0.013(4) 0.007(2) 0.004(3)
C30 0.065(3) 0.090(4) 0.084(4) 0.023(3) -0.018(3) 0.003(3)
C31 0.111(5) 0.059(3) 0.081(4) 0.004(3) -0.007(3) 0.000(3)
C32 0.098(5) 0.089(4) 0.063(3) -0.026(3) -0.021(3) 0.027(4)
Cl1 0.0552(6) 0.0563(6) 0.0304(5) -0.0042(4) 0.0133(4) -0.0067(5)
Cl2 0.0395(5) 0.0431(5) 0.0483(5) 0.0068(4) 0.0074(4) 0.0068(4)
N1 0.0404(16) 0.0319(15) 0.0277(14) 0.0017(12) 0.0118(12) -0.0011(12)
N2 0.100(4) 0.202(8) 0.115(5) -0.069(5) -0.019(4) 0.034(5)
O1 0.0366(13) 0.0325(13) 0.0384(13) 0.0006(11) 0.0050(10) -0.0010(10)
Pd1 0.03432(15) 0.03173(15) 0.02565(14) 0.00252(11) 0.00846(10) -0.00120(11)
Se1 0.0458(2) 0.0326(2) 0.0356(2) 0.00612(15) 0.00591(16) 0.00307(16)

loop_
_atom_type_symbol
_atom_type_description
_atom_type_scat_dispersion_real
_atom_type_scat_dispersion_imag
_atom_type_scat_source
C C 0.0033 0.0016 'International Tables Vol C Tables 4.2.6.8 and 6.1.1.4'
H H 0.0000 0.0000 'International Tables Vol C Tables 4.2.6.8 and 6.1.1.4'
O O 0.0106 0.0060 'International Tables Vol C Tables 4.2.6.8 and 6.1.1.4'
Se Se -0.0929 2.2259 'International Tables Vol C Tables 4.2.6.8 and 6.1.1.4'
Pd Pd -0.9988 1.0072 'International Tables Vol C Tables 4.2.6.8 and 6.1.1.4'
Cl Cl 0.1484 0.1585 'International Tables Vol C Tables 4.2.6.8 and 6.1.1.4'
N N 0.0061 0.0033 'International Tables Vol C Tables 4.2.6.8 and 6.1.1.4'

loop_
_geom_angle_atom_site_label_1
_geom_angle_atom_site_label_2
_geom_angle_atom_site_label_3
_geom_angle
C2 C1 C6 119.8(4)
C2 C1 H1 120.1
C6 C1 H1 120.1
C1 C2 C3 120.6(4)
C1 C2 H2 119.7
C3 C2 H2 119.7
C2 C3 C4 119.6(4)
C2 C3 H3 120.2
C4 C3 H3 120.2
C3 C4 C5 120.7(4)
C3 C4 H4 119.6
C5 C4 H4 119.6
C4 C5 C6 118.8(4)
C4 C5 H5 120.6
C6 C5 H5 120.6
C1 C6 C5 120.4(4)
C1 C6 Se1 122.6(3)
C5 C6 Se1 117.0(3)
C8 C7 Se1 108.2(2)
C8 C7 H7A 110.1
Se1 C7 H7A 110.1
C8 C7 H7B 110.1
Se1 C7 H7B 110.1
H7A C7 H7B 108.4
N1 C8 C7 111.6(3)
N1 C8 H8A 109.3
C7 C8 H8A 109.3
N1 C8 H8B 109.3
C7 C8 H8B 109.3
H8A C8 H8B 108.0
N1 C9 C10 111.7(3)
N1 C9 H9A 109.3
C10 C9 H9A 109.3
N1 C9 H9B 109.3
C10 C9 H9B 109.3
H9A C9 H9B 107.9
C11 C10 C15 119.5(3)
C11 C10 C9 118.4(3)
C15 C10 C9 122.1(3)
C12 C11 C10 121.9(3)
C12 C11 H11 119.1
C10 C11 H11 119.1
C11 C12 C13 116.4(3)
C11 C12 C27 123.6(3)
C13 C12 C27 120.0(3)
C14 C13 C12 124.9(3)
C14 C13 H13 117.6
C12 C13 H13 117.6
C13 C14 C15 116.1(3)
C13 C14 C23 120.2(3)
C15 C14 C23 123.7(3)
C10 C15 O1 117.9(3)
C10 C15 C14 121.0(3)
O1 C15 C14 121.1(3)
O1 C16 C17 109.2(3)
O1 C16 H16A 109.8
C17 C16 H16A 109.8
O1 C16 H16B 109.8
C17 C16 H16B 109.8
H16A C16 H16B 108.3
C18 C17 C22 117.9(3)
C18 C17 C16 120.3(3)
C22 C17 C16 121.7(3)
C17 C18 C19 121.1(4)
C17 C18 H18 119.4
C19 C18 H18 119.4
C20 C19 C18 120.3(4)
C20 C19 H19 119.8
C18 C19 H19 119.8
C19 C20 C21 119.1(4)
C19 C20 H20 120.4
C21 C20 H20 120.4
C20 C21 C22 120.6(4)
C20 C21 H21 119.7
C22 C21 H21 119.7
C21 C22 C17 120.9(4)
C21 C22 H22 119.6
C17 C22 H22 119.6
C25 C23 C26 112.0(5)
C25 C23 C24 107.1(4)
C26 C23 C24 105.2(4)
C25 C23 C14 110.7(3)
C26 C23 C14 110.9(3)
C24 C23 C14 110.8(3)
C23 C24 H24A 109.5
C23 C24 H24B 109.5
H24A C24 H24B 109.5
C23 C24 H24C 109.5
H24A C24 H24C 109.5
H24B C24 H24C 109.5
C23 C25 H25A 109.5
C23 C25 H25B 109.5
H25A C25 H25B 109.5
C23 C25 H25C 109.5
H25A C25 H25C 109.5
H25B C25 H25C 109.5
C23 C26 H26A 109.5
C23 C26 H26B 109.5
H26A C26 H26B 109.5
C23 C26 H26C 109.5
H26A C26 H26C 109.5
H26B C26 H26C 109.5
C29 C27 C28 107.9(4)
C29 C27 C12 112.1(3)
C28 C27 C12 108.9(4)
C29 C27 C30 108.7(4)
C28 C27 C30 109.0(4)
C12 C27 C30 110.2(4)
C27 C28 H28A 109.5
C27 C28 H28B 109.5
H28A C28 H28B 109.5
C27 C28 H28C 109.5
H28A C28 H28C 109.5
H28B C28 H28C 109.5
C27 C29 H29A 109.5
C27 C29 H29B 109.5
H29A C29 H29B 109.5
C27 C29 H29C 109.5
H29A C29 H29C 109.5
H29B C29 H29C 109.5
C27 C30 H30A 109.5
C27 C30 H30B 109.5
H30A C30 H30B 109.5
C27 C30 H30C 109.5
H30A C30 H30C 109.5
H30B C30 H30C 109.5
C32 C31 H31A 109.5
C32 C31 H31B 109.5
H31A C31 H31B 109.5
C32 C31 H31C 109.5
H31A C31 H31C 109.5
H31B C31 H31C 109.5
N2 C32 C31 179.7(10)
C8 N1 C9 113.1(3)
C8 N1 Pd1 112.2(2)
C9 N1 Pd1 112.7(2)
C15 O1 C16 112.4(2)
N1 Pd1 Cl1 176.02(8)
N1 Pd1 Cl2 88.05(8)
Cl1 Pd1 Cl2 95.06(4)
N1 Pd1 Se1 88.96(8)
Cl1 Pd1 Se1 87.98(3)
Cl2 Pd1 Se1 176.80(3)
C6 Se1 C7 97.98(16)
C6 Se1 Pd1 105.65(10)
C7 Se1 Pd1 94.24(11)

loop_
_geom_bond_atom_site_label_1
_geom_bond_atom_site_label_2
_geom_bond_distance
C1 C2 1.370(6)
C1 C6 1.379(5)
C1 H1 0.9300
C2 C3 1.376(6)
C2 H2 0.9300
C3 C4 1.379(7)
C3 H3 0.9300
C4 C5 1.380(6)
C4 H4 0.9300
C5 C6 1.390(5)
C5 H5 0.9300
C6 Se1 1.934(4)
C7 C8 1.512(5)
C7 Se1 1.980(4)
C7 H7A 0.9700
C7 H7B 0.9700
C8 N1 1.494(5)
C8 H8A 0.9700
C8 H8B 0.9700
C9 N1 1.500(4)
C9 C10 1.511(4)
C9 H9A 0.9700
C9 H9B 0.9700
C10 C11 1.389(5)
C10 C15 1.393(5)
C11 C12 1.380(5)
C11 H11 0.9300
C12 C13 1.393(5)
C12 C27 1.536(5)
C13 C14 1.386(5)
C13 H13 0.9300
C14 C15 1.406(5)
C14 C23 1.551(5)
C15 O1 1.395(4)
C16 O1 1.446(4)
C16 C17 1.495(5)
C16 H16A 0.9700
C16 H16B 0.9700
C17 C18 1.376(5)
C17 C22 1.380(5)
C18 C19 1.383(5)
C18 H18 0.9300
C19 C20 1.367(6)
C19 H19 0.9300
C20 C21 1.371(6)
C20 H20 0.9300
C21 C22 1.378(6)
C21 H21 0.9300
C22 H22 0.9300
C23 C25 1.513(6)
C23 C26 1.521(6)
C23 C24 1.537(6)
C24 H24A 0.9600
C24 H24B 0.9600
C24 H24C 0.9600
C25 H25A 0.9600
C25 H25B 0.9600
C25 H25C 0.9600
C26 H26A 0.9600
C26 H26B 0.9600
C26 H26C 0.9600
C27 C29 1.521(6)
C27 C28 1.532(6)
C27 C30 1.536(6)
C28 H28A 0.9600
C28 H28B 0.9600
C28 H28C 0.9600
C29 H29A 0.9600
C29 H29B 0.9600
C29 H29C 0.9600
C30 H30A 0.9600
C30 H30B 0.9600
C30 H30C 0.9600
C31 C32 1.433(8)
C31 H31A 0.9600
C31 H31B 0.9600
C31 H31C 0.9600
C32 N2 1.121(8)
Cl1 Pd1 2.3062(9)
Cl2 Pd1 2.3314(9)
N1 Pd1 2.066(3)
Pd1 Se1 2.3661(4)

loop_
_geom_torsion_atom_site_label_1
_geom_torsion_atom_site_label_2
_geom_torsion_atom_site_label_3
_geom_torsion_atom_site_label_4
_geom_torsion
C6 C1 C2 C3 -0.7(6)
C1 C2 C3 C4 0.0(6)
C2 C3 C4 C5 -0.1(6)
C3 C4 C5 C6 1.0(6)
C2 C1 C6 C5 1.7(6)
C2 C1 C6 Se1 -178.9(3)
C4 C5 C6 C1 -1.8(6)
C4 C5 C6 Se1 178.7(3)
Se1 C7 C8 N1 55.4(4)
N1 C9 C10 C11 60.4(4)
N1 C9 C10 C15 -119.6(3)
C15 C10 C11 C12 1.6(5)
C9 C10 C11 C12 -178.5(3)
C10 C11 C12 C13 2.1(5)
C10 C11 C12 C27 -178.9(4)
C11 C12 C13 C14 -2.4(6)
C27 C12 C13 C14 178.6(4)
C12 C13 C14 C15 -1.1(6)
C12 C13 C14 C23 178.7(4)
C11 C10 C15 O1 175.3(3)
C9 C10 C15 O1 -4.6(5)
C11 C10 C15 C14 -5.4(5)
C9 C10 C15 C14 174.7(3)
C13 C14 C15 C10 5.0(5)
C23 C14 C15 C10 -174.7(3)
C13 C14 C15 O1 -175.7(3)
C23 C14 C15 O1 4.6(5)
O1 C16 C17 C18 -102.4(4)
O1 C16 C17 C22 78.6(4)
C22 C17 C18 C19 1.0(6)
C16 C17 C18 C19 -178.0(3)
C17 C18 C19 C20 0.0(6)
C18 C19 C20 C21 -1.2(7)
C19 C20 C21 C22 1.4(7)
C20 C21 C22 C17 -0.3(7)
C18 C17 C22 C21 -0.8(6)
C16 C17 C22 C21 178.2(4)
C13 C14 C23 C25 103.9(5)
C15 C14 C23 C25 -76.4(5)
C13 C14 C23 C26 -131.1(4)
C15 C14 C23 C26 48.6(5)
C13 C14 C23 C24 -14.8(5)
C15 C14 C23 C24 165.0(4)
C11 C12 C27 C29 5.3(6)
C13 C12 C27 C29 -175.7(4)
C11 C12 C27 C28 -113.9(5)
C13 C12 C27 C28 65.0(5)
C11 C12 C27 C30 126.5(4)
C13 C12 C27 C30 -54.6(5)
C7 C8 N1 C9 78.6(4)
C7 C8 N1 Pd1 -50.2(3)
C10 C9 N1 C8 75.6(4)
C10 C9 N1 Pd1 -155.8(2)
C10 C15 O1 C16 -78.2(4)
C14 C15 O1 C16 102.5(4)
C17 C16 O1 C15 173.6(3)
C8 N1 Pd1 Cl1 -19.1(13)
C9 N1 Pd1 Cl1 -148.2(11)
C8 N1 Pd1 Cl2 -160.5(2)
C9 N1 Pd1 Cl2 70.4(2)
C8 N1 Pd1 Se1 20.6(2)
C9 N1 Pd1 Se1 -108.4(2)
C1 C6 Se1 C7 84.3(3)
C5 C6 Se1 C7 -96.2(3)
C1 C6 Se1 Pd1 -12.4(3)
C5 C6 Se1 Pd1 167.1(3)
C8 C7 Se1 C6 -139.2(3)
C8 C7 Se1 Pd1 -32.7(3)
N1 Pd1 Se1 C6 105.95(13)
Cl1 Pd1 Se1 C6 -76.59(11)
Cl2 Pd1 Se1 C6 85.3(5)
N1 Pd1 Se1 C7 6.43(15)
Cl1 Pd1 Se1 C7 -176.11(13)
Cl2 Pd1 Se1 C7 -14.3(5)
